data_4082778
loop_
_publ_author_name
'Chadha, Preeti'
'Emslie, David J. H.'
'Jenkins, Hilary A.'

_publ_section_title
;
 Manganese(II) Alkyl/\p-Allyl Complexes Resistant to Ligand Redistribution
;
_journal_issue 6
_journal_name_full Organometallics
_journal_page_first 1467
_journal_paper_doi 10.1021/om500101m
_journal_volume 33
_journal_year 2014
_chemical_formula_moiety 'C19 H48 Mn Si5'
_chemical_formula_sum 'C19 H48 Mn Si5'
_chemical_formula_weight 471.96
_chemical_name_systematic
; 
 ? 
;
_space_group_crystal_system triclinic
_space_group_IT_number 2
_space_group_name_Hall '-P 1'
_space_group_name_H-M_alt 'P -1'
_symmetry_space_group_name_Hall '-P 1'
_symmetry_space_group_name_H-M 'P -1'
_atom_sites_solution_hydrogens geom
_atom_sites_solution_primary direct
_atom_sites_solution_secondary difmap
_audit_creation_method SHELXL-2013
_cell_angle_alpha 73.833(2)
_cell_angle_beta 72.196(2)
_cell_angle_gamma 67.898(2)
_cell_formula_units_Z 2
_cell_length_a 10.8775(10)
_cell_length_b 11.6225(10)
_cell_length_c 13.3833(13)
_cell_measurement_reflns_used 9404
_cell_measurement_temperature 213(2)
_cell_measurement_theta_max 33.07
_cell_measurement_theta_min 2.33
_cell_volume 1466.7(2)
_computing_cell_refinement 'Bruker SAINT'
_computing_data_collection 'Bruker APEX2'
_computing_data_reduction 'Bruker SAINT'
_computing_molecular_graphics 'Bruker SHELXTL'
_computing_publication_material 'Bruker SHELXTL'
_computing_structure_refinement 'SHELXL-2013 (Sheldrick, 2013)'
_computing_structure_solution 'SHELXS-97 (Sheldrick, 2008)'
_diffrn_ambient_temperature 213(2)
_diffrn_measured_fraction_theta_full 0.999
_diffrn_measured_fraction_theta_max 0.994
_diffrn_measurement_device_type 'Bruker APEX-II CCD'
_diffrn_measurement_method '\f and \w scans'
_diffrn_radiation_type MoK\a
_diffrn_radiation_wavelength 0.71073
_diffrn_reflns_av_R_equivalents 0.0246
_diffrn_reflns_av_unetI/netI 0.0160
_diffrn_reflns_Laue_measured_fraction_full 0.999
_diffrn_reflns_Laue_measured_fraction_max 0.994
_diffrn_reflns_limit_h_max 16
_diffrn_reflns_limit_h_min -16
_diffrn_reflns_limit_k_max 17
_diffrn_reflns_limit_k_min -17
_diffrn_reflns_limit_l_max 20
_diffrn_reflns_limit_l_min -20
_diffrn_reflns_number 67429
_diffrn_reflns_point_group_measured_fraction_full 0.999
_diffrn_reflns_point_group_measured_fraction_max 0.994
_diffrn_reflns_theta_full 25.242
_diffrn_reflns_theta_max 33.230
_diffrn_reflns_theta_min 1.626
_exptl_absorpt_coefficient_mu 0.657
_exptl_absorpt_correction_T_max 0.7591
_exptl_absorpt_correction_T_min 0.6064
_exptl_absorpt_correction_type numerical
_exptl_absorpt_process_details SADABS
_exptl_crystal_colour red
_exptl_crystal_density_diffrn 1.069
_exptl_crystal_density_meas ?
_exptl_crystal_density_method 'not measured'
_exptl_crystal_description block
_exptl_crystal_F_000 514
_exptl_crystal_size_max 0.850
_exptl_crystal_size_mid 0.490
_exptl_crystal_size_min 0.310
_refine_diff_density_max 0.742
_refine_diff_density_min -0.585
_refine_diff_density_rms 0.052
_refine_ls_extinction_method none
_refine_ls_goodness_of_fit_ref 1.041
_refine_ls_hydrogen_treatment constr
_refine_ls_matrix_type full
_refine_ls_number_parameters 241
_refine_ls_number_reflns 11197
_refine_ls_number_restraints 0
_refine_ls_restrained_S_all 1.041
_refine_ls_R_factor_all 0.0434
_refine_ls_R_factor_gt 0.0318
_refine_ls_shift/su_max 0.001
_refine_ls_shift/su_mean 0.000
_refine_ls_structure_factor_coef Fsqd
_refine_ls_weighting_details 'w=1/[\s^2^(Fo^2^)+(0.0502P)^2^+0.2786P] where P=(Fo^2^+2Fc^2^)/3'
_refine_ls_weighting_scheme calc
_refine_ls_wR_factor_gt 0.0876
_refine_ls_wR_factor_ref 0.0963
_reflns_Friedel_coverage 0.000
_reflns_number_gt 9098
_reflns_number_total 11197
_reflns_threshold_expression >2sigma(I)
_cod_data_source_file om500101m_si_002.cif
_cod_data_source_block MnTsiAllyl
_cod_depositor_comments
;
The following automatic conversions were performed:

'_exptl_crystal_density_meas' value 'not measured' was changed to '?'
- the value is perceived as not measured.

Automatic conversion script
Id: cif_fix_values 3008 2015-01-20 13:52:24Z robertas 
;
_cod_database_code 4082778
_shelx_space_group_comment
; 
The symmetry employed for this shelxl refinement is uniquely defined 
by the following loop, which should always be used as a source of 
symmetry information in preference to the above space-group names. 
They are only intended as comments. 
;
_shelx_estimated_absorpt_t_min 0.605
_shelx_estimated_absorpt_t_max 0.822
_shelxl_version_number 2013-3

loop_
_space_group_symop_operation_xyz
'x, y, z'
'-x, -y, -z'

loop_
_atom_site_label
_atom_site_type_symbol
_atom_site_fract_x
_atom_site_fract_y
_atom_site_fract_z
_atom_site_U_iso_or_equiv
_atom_site_adp_type
_atom_site_occupancy
_atom_site_site_symmetry_order
_atom_site_calc_flag
_atom_site_refinement_flags_posn
_atom_site_refinement_flags_adp
Mn1 Mn 0.39323(2) 0.61960(2) 0.71244(2) 0.03466(5) Uani 1 1 d . .
Si1 Si 0.08527(3) 0.70205(3) 0.74098(2) 0.03100(6) Uani 1 1 d . .
Si2 Si 0.19194(3) 0.77246(3) 0.90026(2) 0.03233(7) Uani 1 1 d . .
Si3 Si 0.22631(3) 0.91083(3) 0.66192(3) 0.03815(7) Uani 1 1 d . .
Si4 Si 0.71939(3) 0.56204(3) 0.65539(2) 0.03290(7) Uani 1 1 d . .
Si5 Si 0.44026(4) 0.24572(3) 0.82139(3) 0.04108(8) Uani 1 1 d . .
C1 C 0.21286(9) 0.76275(8) 0.75871(7) 0.02550(16) Uani 1 1 d . .
C2 C 0.15488(15) 0.62367(15) 0.62023(12) 0.0512(3) Uani 1 1 d . .
H1 H 0.1716 0.6855 0.5564 0.077 Uiso 1 1 calc R U
H3 H 0.0893 0.5890 0.6147 0.077 Uiso 1 1 calc R U
H2 H 0.2395 0.5562 0.6275 0.077 Uiso 1 1 calc R U
C3 C 0.04513(15) 0.57357(13) 0.85337(12) 0.0483(3) Uani 1 1 d . .
H6 H 0.1289 0.5062 0.8633 0.072 Uiso 1 1 calc R U
H4 H -0.0143 0.5406 0.8364 0.072 Uiso 1 1 calc R U
H5 H 0.0000 0.6076 0.9185 0.072 Uiso 1 1 calc R U
C4 C -0.08200(13) 0.82635(14) 0.72627(14) 0.0520(3) Uani 1 1 d . .
H9 H -0.1210 0.8667 0.7883 0.078 Uiso 1 1 calc R U
H7 H -0.1437 0.7875 0.7203 0.078 Uiso 1 1 calc R U
H8 H -0.0678 0.8891 0.6626 0.078 Uiso 1 1 calc R U
C5 C 0.26537(18) 0.61321(15) 0.98184(10) 0.0547(4) Uani 1 1 d . .
H12 H 0.2495 0.6216 1.0552 0.082 Uiso 1 1 calc R U
H11 H 0.3625 0.5809 0.9527 0.082 Uiso 1 1 calc R U
H13 H 0.2218 0.5552 0.9796 0.082 Uiso 1 1 calc R U
C6 C 0.00957(14) 0.83846(16) 0.97113(12) 0.0548(4) Uani 1 1 d . .
H14 H -0.0299 0.9232 0.9341 0.082 Uiso 1 1 calc R U
H15 H 0.0058 0.8411 1.0438 0.082 Uiso 1 1 calc R U
H16 H -0.0413 0.7851 0.9721 0.082 Uiso 1 1 calc R U
C7 C 0.28306(15) 0.87229(16) 0.91733(13) 0.0526(3) Uani 1 1 d . .
H17 H 0.2466 0.9588 0.8820 0.079 Uiso 1 1 calc R U
H18 H 0.3795 0.8397 0.8860 0.079 Uiso 1 1 calc R U
H19 H 0.2700 0.8700 0.9928 0.079 Uiso 1 1 calc R U
C8 C 0.2205(2) 0.90818(19) 0.52344(12) 0.0702(5) Uani 1 1 d . .
H21 H 0.2902 0.8335 0.4996 0.105 Uiso 1 1 calc R U
H20 H 0.2366 0.9832 0.4750 0.105 Uiso 1 1 calc R U
H22 H 0.1316 0.9065 0.5243 0.105 Uiso 1 1 calc R U
C9 C 0.08877(16) 1.05738(12) 0.70145(16) 0.0618(4) Uani 1 1 d . .
H23 H 0.0007 1.0519 0.7047 0.093 Uiso 1 1 calc R U
H25 H 0.1030 1.1307 0.6491 0.093 Uiso 1 1 calc R U
H24 H 0.0914 1.0653 0.7710 0.093 Uiso 1 1 calc R U
C10 C 0.39443(15) 0.93554(14) 0.64062(13) 0.0547(4) Uani 1 1 d . .
H27 H 0.4088 0.9352 0.7088 0.082 Uiso 1 1 calc R U
H26 H 0.3940 1.0161 0.5938 0.082 Uiso 1 1 calc R U
H28 H 0.4672 0.8681 0.6083 0.082 Uiso 1 1 calc R U
C11 C 0.58799(10) 0.53676(11) 0.60969(8) 0.03251(19) Uani 1 1 d . .
H38 H 0.5542 0.5948 0.5519 0.039 Uiso 1 1 calc R U
C12 C 0.79178(16) 0.67365(17) 0.54428(12) 0.0553(4) Uani 1 1 d . .
H29 H 0.8355 0.6349 0.4815 0.083 Uiso 1 1 calc R U
H31 H 0.8582 0.6930 0.5658 0.083 Uiso 1 1 calc R U
H30 H 0.7192 0.7509 0.5280 0.083 Uiso 1 1 calc R U
C13 C 0.85486(14) 0.40913(15) 0.68529(13) 0.0536(3) Uani 1 1 d . .
H34 H 0.8142 0.3507 0.7396 0.080 Uiso 1 1 calc R U
H32 H 0.9212 0.4236 0.7109 0.080 Uiso 1 1 calc R U
H33 H 0.8996 0.3736 0.6209 0.080 Uiso 1 1 calc R U
C14 C 0.64715(13) 0.63443(12) 0.77872(10) 0.0413(2) Uani 1 1 d . .
H35 H 0.5832 0.7181 0.7630 0.062 Uiso 1 1 calc R U
H37 H 0.7204 0.6406 0.8017 0.062 Uiso 1 1 calc R U
H36 H 0.6006 0.5819 0.8351 0.062 Uiso 1 1 calc R U
C15 C 0.53561(10) 0.43285(10) 0.65841(9) 0.03248(19) Uani 1 1 d . .
H49 H 0.5240 0.3923 0.6118 0.039 Uiso 1 1 calc R U
C16 C 0.50033(11) 0.38582(10) 0.76639(9) 0.0333(2) Uani 1 1 d . .
H48 H 0.5071 0.4271 0.8148 0.040 Uiso 1 1 calc R U
C17 C 0.35356(18) 0.24443(16) 0.96499(13) 0.0595(4) Uani 1 1 d . .
H41 H 0.3272 0.1686 0.9945 0.089 Uiso 1 1 calc R U
H40 H 0.2731 0.3183 0.9716 0.089 Uiso 1 1 calc R U
H39 H 0.4152 0.2457 1.0036 0.089 Uiso 1 1 calc R U
C18 C 0.3214(2) 0.24976(16) 0.74426(18) 0.0724(5) Uani 1 1 d . .
H42 H 0.3681 0.2493 0.6699 0.109 Uiso 1 1 calc R U
H44 H 0.2433 0.3258 0.7498 0.109 Uiso 1 1 calc R U
H43 H 0.2909 0.1762 0.7731 0.109 Uiso 1 1 calc R U
C19 C 0.5890(2) 0.09828(15) 0.81035(17) 0.0716(5) Uani 1 1 d . .
H45 H 0.6300 0.0938 0.7356 0.107 Uiso 1 1 calc R U
H46 H 0.5587 0.0254 0.8454 0.107 Uiso 1 1 calc R U
H47 H 0.6556 0.0990 0.8443 0.107 Uiso 1 1 calc R U

loop_
_atom_site_aniso_label
_atom_site_aniso_U_11
_atom_site_aniso_U_22
_atom_site_aniso_U_33
_atom_site_aniso_U_23
_atom_site_aniso_U_13
_atom_site_aniso_U_12
Mn1 0.02448(7) 0.03480(9) 0.04010(9) -0.01568(7) -0.00382(6) -0.00091(6)
Si1 0.02488(12) 0.03061(13) 0.03602(14) -0.01011(11) -0.00744(10) -0.00395(10)
Si2 0.03415(14) 0.03324(14) 0.02722(12) -0.01207(11) -0.00209(10) -0.00732(11)
Si3 0.03774(15) 0.02702(13) 0.03758(15) 0.00416(11) -0.00569(12) -0.00653(11)
Si4 0.02356(12) 0.04087(15) 0.02986(13) -0.00731(11) -0.00372(10) -0.00673(11)
Si5 0.04789(18) 0.02570(13) 0.05012(19) -0.00537(12) -0.01769(15) -0.00818(12)
C1 0.0250(4) 0.0228(4) 0.0243(4) -0.0044(3) -0.0035(3) -0.0044(3)
C2 0.0491(7) 0.0608(8) 0.0511(7) -0.0284(6) -0.0154(6) -0.0093(6)
C3 0.0479(7) 0.0392(6) 0.0580(8) -0.0061(5) -0.0046(6) -0.0220(5)
C4 0.0303(5) 0.0488(7) 0.0727(9) -0.0142(7) -0.0189(6) -0.0003(5)
C5 0.0723(10) 0.0513(7) 0.0309(5) -0.0008(5) -0.0160(6) -0.0105(7)
C6 0.0435(7) 0.0651(9) 0.0528(7) -0.0351(7) 0.0117(6) -0.0146(6)
C7 0.0492(7) 0.0604(8) 0.0594(8) -0.0324(7) -0.0092(6) -0.0171(6)
C8 0.0884(13) 0.0718(11) 0.0360(7) 0.0151(7) -0.0193(7) -0.0236(10)
C9 0.0505(8) 0.0260(5) 0.0886(12) 0.0004(6) -0.0110(8) -0.0015(5)
C10 0.0456(7) 0.0402(6) 0.0652(9) 0.0043(6) 0.0000(6) -0.0192(5)
C11 0.0264(4) 0.0406(5) 0.0259(4) -0.0086(4) -0.0046(3) -0.0049(4)
C12 0.0483(7) 0.0754(10) 0.0423(6) -0.0003(6) -0.0023(5) -0.0337(7)
C13 0.0325(6) 0.0570(8) 0.0623(8) -0.0181(7) -0.0166(6) 0.0053(5)
C14 0.0444(6) 0.0443(6) 0.0358(5) -0.0109(5) -0.0101(5) -0.0113(5)
C15 0.0280(4) 0.0335(5) 0.0352(5) -0.0167(4) -0.0085(4) -0.0006(4)
C16 0.0346(5) 0.0296(4) 0.0369(5) -0.0106(4) -0.0105(4) -0.0064(4)
C17 0.0609(9) 0.0506(8) 0.0563(8) 0.0006(7) -0.0052(7) -0.0200(7)
C18 0.0977(14) 0.0463(8) 0.1006(14) -0.0029(8) -0.0566(12) -0.0335(9)
C19 0.0788(12) 0.0347(7) 0.0826(12) -0.0126(7) -0.0210(10) 0.0056(7)

loop_
_atom_type_symbol
_atom_type_description
_atom_type_scat_dispersion_real
_atom_type_scat_dispersion_imag
_atom_type_scat_source
C C 0.0033 0.0016 'International Tables Vol C Tables 4.2.6.8 and 6.1.1.4'
H H 0.0000 0.0000 'International Tables Vol C Tables 4.2.6.8 and 6.1.1.4'
Si Si 0.0817 0.0704 'International Tables Vol C Tables 4.2.6.8 and 6.1.1.4'
Mn Mn 0.3368 0.7283 'International Tables Vol C Tables 4.2.6.8 and 6.1.1.4'

loop_
_geom_angle_atom_site_label_1
_geom_angle_atom_site_label_2
_geom_angle_atom_site_label_3
_geom_angle
C1 Mn1 C11 155.86(4)
C1 Mn1 C15 159.53(4)
C11 Mn1 C15 37.29(4)
C1 Mn1 C16 139.13(4)
C11 Mn1 C16 64.75(4)
C15 Mn1 C16 33.06(4)
C1 Si1 C4 114.19(6)
C1 Si1 C3 113.37(6)
C4 Si1 C3 106.46(7)
C1 Si1 C2 110.83(6)
C4 Si1 C2 107.87(7)
C3 Si1 C2 103.42(7)
C1 Si2 C7 114.54(6)
C1 Si2 C6 113.58(6)
C7 Si2 C6 105.35(7)
C1 Si2 C5 111.93(5)
C7 Si2 C5 103.50(8)
C6 Si2 C5 107.12(8)
C1 Si3 C9 113.66(6)
C1 Si3 C10 112.64(6)
C9 Si3 C10 107.38(7)
C1 Si3 C8 112.75(7)
C9 Si3 C8 106.57(9)
C10 Si3 C8 103.08(9)
C11 Si4 C13 110.53(6)
C11 Si4 C12 106.36(6)
C13 Si4 C12 110.83(8)
C11 Si4 C14 112.77(5)
C13 Si4 C14 107.87(7)
C12 Si4 C14 108.48(7)
C16 Si5 C17 109.67(7)
C16 Si5 C18 109.91(7)
C17 Si5 C18 110.31(10)
C16 Si5 C19 109.58(8)
C17 Si5 C19 108.59(9)
C18 Si5 C19 108.75(9)
Si2 C1 Si3 113.50(5)
Si2 C1 Si1 113.20(5)
Si3 C1 Si1 112.98(5)
Si2 C1 Mn1 109.42(4)
Si3 C1 Mn1 106.29(4)
Si1 C1 Mn1 100.32(4)
Si1 C2 H1 109.5
Si1 C2 H3 109.5
H1 C2 H3 109.5
Si1 C2 H2 109.5
H1 C2 H2 109.5
H3 C2 H2 109.5
Si1 C3 H6 109.5
Si1 C3 H4 109.5
H6 C3 H4 109.5
Si1 C3 H5 109.5
H6 C3 H5 109.5
H4 C3 H5 109.5
Si1 C4 H9 109.5
Si1 C4 H7 109.5
H9 C4 H7 109.5
Si1 C4 H8 109.5
H9 C4 H8 109.5
H7 C4 H8 109.5
Si2 C5 H12 109.5
Si2 C5 H11 109.5
H12 C5 H11 109.5
Si2 C5 H13 109.5
H12 C5 H13 109.5
H11 C5 H13 109.5
Si2 C6 H14 109.5
Si2 C6 H15 109.5
H14 C6 H15 109.5
Si2 C6 H16 109.5
H14 C6 H16 109.5
H15 C6 H16 109.5
Si2 C7 H17 109.5
Si2 C7 H18 109.5
H17 C7 H18 109.5
Si2 C7 H19 109.5
H17 C7 H19 109.5
H18 C7 H19 109.5
Si3 C8 H21 109.5
Si3 C8 H20 109.5
H21 C8 H20 109.5
Si3 C8 H22 109.5
H21 C8 H22 109.5
H20 C8 H22 109.5
Si3 C9 H23 109.5
Si3 C9 H25 109.5
H23 C9 H25 109.5
Si3 C9 H24 109.5
H23 C9 H24 109.5
H25 C9 H24 109.5
Si3 C10 H27 109.5
Si3 C10 H26 109.5
H27 C10 H26 109.5
Si3 C10 H28 109.5
H27 C10 H28 109.5
H26 C10 H28 109.5
C15 C11 Si4 123.09(8)
C15 C11 Mn1 76.14(6)
Si4 C11 Mn1 106.37(5)
C15 C11 H38 118.5
Si4 C11 H38 118.5
Mn1 C11 H38 87.5
Si4 C12 H29 109.5
Si4 C12 H31 109.5
H29 C12 H31 109.5
Si4 C12 H30 109.5
H29 C12 H30 109.5
H31 C12 H30 109.5
Si4 C13 H34 109.5
Si4 C13 H32 109.5
H34 C13 H32 109.5
Si4 C13 H33 109.5
H34 C13 H33 109.5
H32 C13 H33 109.5
Si4 C14 H35 109.5
Si4 C14 H37 109.5
H35 C14 H37 109.5
Si4 C14 H36 109.5
H35 C14 H36 109.5
H37 C14 H36 109.5
C16 C15 C11 127.16(9)
C16 C15 Mn1 81.83(6)
C11 C15 Mn1 66.58(6)
C16 C15 H49 116.4
C11 C15 H49 116.4
Mn1 C15 H49 127.3
C15 C16 Si5 123.81(8)
C15 C16 Mn1 65.11(6)
Si5 C16 Mn1 136.43(6)
C15 C16 H48 118.1
Si5 C16 H48 118.1
Mn1 C16 H48 71.2
Si5 C17 H41 109.5
Si5 C17 H40 109.5
H41 C17 H40 109.5
Si5 C17 H39 109.5
H41 C17 H39 109.5
H40 C17 H39 109.5
Si5 C18 H42 109.5
Si5 C18 H44 109.5
H42 C18 H44 109.5
Si5 C18 H43 109.5
H42 C18 H43 109.5
H44 C18 H43 109.5
Si5 C19 H45 109.5
Si5 C19 H46 109.5
H45 C19 H46 109.5
Si5 C19 H47 109.5
H45 C19 H47 109.5
H46 C19 H47 109.5

loop_
_geom_bond_atom_site_label_1
_geom_bond_atom_site_label_2
_geom_bond_distance
Mn1 C1 2.0917(9)
Mn1 C11 2.1741(10)
Mn1 C15 2.3004(10)
Mn1 C16 2.5102(11)
Si1 C1 1.8739(10)
Si1 C4 1.8759(13)
Si1 C3 1.8765(14)
Si1 C2 1.8887(13)
Si2 C1 1.8680(10)
Si2 C7 1.8795(14)
Si2 C6 1.8795(13)
Si2 C5 1.8844(14)
Si3 C1 1.8691(10)
Si3 C9 1.8760(15)
Si3 C10 1.8811(15)
Si3 C8 1.8828(17)
Si4 C11 1.8586(11)
Si4 C13 1.8665(14)
Si4 C12 1.8688(14)
Si4 C14 1.8795(12)
Si5 C16 1.8599(12)
Si5 C17 1.8626(17)
Si5 C18 1.8666(17)
Si5 C19 1.8667(16)
C2 H1 0.9700
C2 H3 0.9700
C2 H2 0.9700
C3 H6 0.9700
C3 H4 0.9700
C3 H5 0.9700
C4 H9 0.9700
C4 H7 0.9700
C4 H8 0.9700
C5 H12 0.9700
C5 H11 0.9700
C5 H13 0.9700
C6 H14 0.9700
C6 H15 0.9700
C6 H16 0.9700
C7 H17 0.9700
C7 H18 0.9700
C7 H19 0.9700
C8 H21 0.9700
C8 H20 0.9700
C8 H22 0.9700
C9 H23 0.9700
C9 H25 0.9700
C9 H24 0.9700
C10 H27 0.9700
C10 H26 0.9700
C10 H28 0.9700
C11 C15 1.4354(16)
C11 H38 0.9400
C12 H29 0.9700
C12 H31 0.9700
C12 H30 0.9700
C13 H34 0.9700
C13 H32 0.9700
C13 H33 0.9700
C14 H35 0.9700
C14 H37 0.9700
C14 H36 0.9700
C15 C16 1.3833(16)
C15 H49 0.9400
C16 H48 0.9400
C17 H41 0.9700
C17 H40 0.9700
C17 H39 0.9700
C18 H42 0.9700
C18 H44 0.9700
C18 H43 0.9700
C19 H45 0.9700
C19 H46 0.9700
C19 H47 0.9700

loop_
_geom_torsion_atom_site_label_1
_geom_torsion_atom_site_label_2
_geom_torsion_atom_site_label_3
_geom_torsion_atom_site_label_4
_geom_torsion
C7 Si2 C1 Si3 -33.55(8)
C6 Si2 C1 Si3 87.57(8)
C5 Si2 C1 Si3 -150.96(7)
C7 Si2 C1 Si1 -164.06(6)
C6 Si2 C1 Si1 -42.94(8)
C5 Si2 C1 Si1 78.53(8)
C7 Si2 C1 Mn1 84.98(7)
C6 Si2 C1 Mn1 -153.90(6)
C5 Si2 C1 Mn1 -32.43(8)
C9 Si3 C1 Si2 -49.84(9)
C10 Si3 C1 Si2 72.57(8)
C8 Si3 C1 Si2 -171.26(8)
C9 Si3 C1 Si1 80.77(8)
C10 Si3 C1 Si1 -156.81(7)
C8 Si3 C1 Si1 -40.65(9)
C9 Si3 C1 Mn1 -170.16(7)
C10 Si3 C1 Mn1 -47.75(8)
C8 Si3 C1 Mn1 68.42(8)
C4 Si1 C1 Si2 84.45(8)
C3 Si1 C1 Si2 -37.72(7)
C2 Si1 C1 Si2 -153.50(6)
C4 Si1 C1 Si3 -46.32(8)
C3 Si1 C1 Si3 -168.49(6)
C2 Si1 C1 Si3 75.73(7)
C4 Si1 C1 Mn1 -159.08(6)
C3 Si1 C1 Mn1 78.75(6)
C2 Si1 C1 Mn1 -37.03(7)
C13 Si4 C11 C15 42.13(11)
C12 Si4 C11 C15 162.51(9)
C14 Si4 C11 C15 -78.70(10)
C13 Si4 C11 Mn1 126.01(7)
C12 Si4 C11 Mn1 -113.61(7)
C14 Si4 C11 Mn1 5.18(7)
Si4 C11 C15 C16 42.21(14)
Mn1 C11 C15 C16 -58.49(10)
Si4 C11 C15 Mn1 100.71(7)
C11 C15 C16 Si5 -177.20(8)
Mn1 C15 C16 Si5 130.58(8)
C11 C15 C16 Mn1 52.21(9)
C17 Si5 C16 C15 -162.29(10)
C18 Si5 C16 C15 -40.85(13)
C19 Si5 C16 C15 78.60(12)
C17 Si5 C16 Mn1 -74.06(10)
C18 Si5 C16 Mn1 47.38(11)
C19 Si5 C16 Mn1 166.83(9)
